data_4064080
loop_
_publ_author_name
'Wagner, Harald'
'Baumgartner, Judith'
'Marschner, Christoph'
'Poelt, Peter'

_publ_section_title
;
 Rearrangement/Fragmentation Reactions of Oligosilanes with Aluminum
 Chloride.
;
_journal_issue 15
_journal_name_full Organometallics
_journal_page_first 3939
_journal_page_last 3954
_journal_paper_doi 10.1021/om1011165
_journal_volume 30
_journal_year 2011
_chemical_formula_sum 'C24 H68 Si10'
_chemical_formula_weight 637.68
_chemical_name_systematic
; 
 ? 
;
_space_group_IT_number 14
_symmetry_cell_setting monoclinic
_symmetry_space_group_name_Hall '-P 2ybc'
_symmetry_space_group_name_H-M 'P 1 21/c 1'
_atom_sites_solution_hydrogens geom
_atom_sites_solution_primary direct
_atom_sites_solution_secondary difmap
_audit_creation_method SHELXL-97
_cell_angle_alpha 90.00
_cell_angle_beta 114.63(3)
_cell_angle_gamma 90.00
_cell_formula_units_Z 2
_cell_length_a 9.7384(19)
_cell_length_b 23.464(5)
_cell_length_c 9.820(2)
_cell_measurement_reflns_used 3519
_cell_measurement_temperature 100(2)
_cell_measurement_theta_max 51.479
_cell_measurement_theta_min 4.582
_cell_volume 2039.7(9)
_computing_cell_refinement 'Bruker XSCANS'
_computing_data_collection 'Bruker XSCANS'
_computing_data_reduction 'Bruker SHELXTL'
_computing_molecular_graphics 'Bruker SHELXTL'
_computing_publication_material 'Bruker SHELXTL'
_computing_structure_refinement 'SHELXL-97 (Sheldrick, 1997)'
_computing_structure_solution 'SHELXS-97 (Sheldrick, 1990)'
_diffrn_ambient_temperature 100(2)
_diffrn_measured_fraction_theta_full 1.000
_diffrn_measured_fraction_theta_max 1.000
_diffrn_measurement_device_type 'SMART APEX'
_diffrn_measurement_method '\w scans'
_diffrn_radiation_monochromator graphite
_diffrn_radiation_source 'fine-focus sealed tube'
_diffrn_radiation_type MoK\a
_diffrn_radiation_wavelength 0.71073
_diffrn_reflns_av_R_equivalents 0.0615
_diffrn_reflns_av_sigmaI/netI 0.0564
_diffrn_reflns_limit_h_max 12
_diffrn_reflns_limit_h_min -12
_diffrn_reflns_limit_k_max 29
_diffrn_reflns_limit_k_min -29
_diffrn_reflns_limit_l_max 12
_diffrn_reflns_limit_l_min -12
_diffrn_reflns_number 16073
_diffrn_reflns_theta_full 26.37
_diffrn_reflns_theta_max 26.37
_diffrn_reflns_theta_min 1.74
_exptl_absorpt_coefficient_mu 0.335
_exptl_absorpt_correction_T_max 0.9360
_exptl_absorpt_correction_T_min 0.9061
_exptl_absorpt_correction_type multi-scan
_exptl_absorpt_process_details SADABS
_exptl_crystal_colour colorless
_exptl_crystal_density_diffrn 1.038
_exptl_crystal_density_method 'not measured'
_exptl_crystal_description plates
_exptl_crystal_F_000 704
_exptl_crystal_size_max 0.30
_exptl_crystal_size_mid 0.28
_exptl_crystal_size_min 0.20
_refine_diff_density_max 0.627
_refine_diff_density_min -0.261
_refine_diff_density_rms 0.080
_refine_ls_extinction_method none
_refine_ls_goodness_of_fit_ref 1.086
_refine_ls_hydrogen_treatment constr
_refine_ls_matrix_type full
_refine_ls_number_parameters 164
_refine_ls_number_reflns 4171
_refine_ls_number_restraints 0
_refine_ls_restrained_S_all 1.086
_refine_ls_R_factor_all 0.0732
_refine_ls_R_factor_gt 0.0531
_refine_ls_shift/su_max 0.001
_refine_ls_shift/su_mean 0.000
_refine_ls_structure_factor_coef Fsqd
_refine_ls_weighting_details 'calc w=1/[\s^2^(Fo^2^)+(0.0570P)^2^+0.4081P] where P=(Fo^2^+2Fc^2^)/3'
_refine_ls_weighting_scheme calc
_refine_ls_wR_factor_gt 0.1124
_refine_ls_wR_factor_ref 0.1203
_reflns_number_gt 3284
_reflns_number_total 4171
_reflns_threshold_expression >2sigma(I)
_cod_data_source_file om1011165_si_001.cif
_cod_data_source_block 37_580j
_cod_original_cell_volume 2039.7(7)
_cod_original_sg_symbol_H-M P2(1)/c
_cod_database_code 4064080

loop_
_symmetry_equiv_pos_as_xyz
'x, y, z'
'-x, y+1/2, -z+1/2'
'-x, -y, -z'
'x, -y-1/2, z-1/2'

loop_
_atom_site_label
_atom_site_type_symbol
_atom_site_fract_x
_atom_site_fract_y
_atom_site_fract_z
_atom_site_U_iso_or_equiv
_atom_site_adp_type
_atom_site_occupancy
_atom_site_symmetry_multiplicity
_atom_site_calc_flag
_atom_site_refinement_flags
Si1 Si -0.02288(8) 0.08492(3) 0.85913(8) 0.01722(18) Uani 1 1 d .
Si2 Si 0.03733(8) 0.07832(3) 1.11752(8) 0.01830(18) Uani 1 1 d .
Si3 Si 0.16528(8) -0.00275(3) 1.25052(8) 0.01852(18) Uani 1 1 d .
Si4 Si 0.29876(8) 0.13951(3) 0.88041(9) 0.0228(2) Uani 1 1 d .
Si5 Si -0.22277(8) 0.17908(3) 0.59781(8) 0.0231(2) Uani 1 1 d .
C1 C -0.1397(3) 0.15240(11) 0.7958(3) 0.0200(6) Uani 1 1 d .
H1A H -0.2251 0.1481 0.8248 0.024 Uiso 1 1 calc R
H1B H -0.0761 0.1837 0.8580 0.024 Uiso 1 1 calc R
C2 C 0.1419(3) 0.08606(11) 0.8051(3) 0.0230(6) Uani 1 1 d .
H2A H 0.1897 0.0480 0.8300 0.028 Uiso 1 1 calc R
H2B H 0.0985 0.0894 0.6946 0.028 Uiso 1 1 calc R
C3 C -0.1532(3) 0.07782(12) 1.1260(3) 0.0267(6) Uani 1 1 d .
H3A H -0.1388 0.0753 1.2307 0.040 Uiso 1 1 calc R
H3B H -0.2117 0.0449 1.0704 0.040 Uiso 1 1 calc R
H3C H -0.2077 0.1130 1.0814 0.040 Uiso 1 1 calc R
C4 C 0.1375(3) 0.14393(11) 1.2254(3) 0.0266(6) Uani 1 1 d .
H4A H 0.0831 0.1781 1.1733 0.040 Uiso 1 1 calc R
H4B H 0.2409 0.1449 1.2324 0.040 Uiso 1 1 calc R
H4C H 0.1404 0.1427 1.3263 0.040 Uiso 1 1 calc R
C5 C 0.3653(3) -0.00829(12) 1.2687(3) 0.0270(6) Uani 1 1 d .
H5A H 0.4225 0.0254 1.3212 0.040 Uiso 1 1 calc R
H5B H 0.3646 -0.0105 1.1688 0.040 Uiso 1 1 calc R
H5C H 0.4127 -0.0426 1.3257 0.040 Uiso 1 1 calc R
C6 C 0.1760(3) 0.00889(12) 1.4451(3) 0.0292(7) Uani 1 1 d .
H6A H 0.2128 -0.0259 1.5045 0.044 Uiso 1 1 calc R
H6B H 0.0753 0.0182 1.4385 0.044 Uiso 1 1 calc R
H6C H 0.2455 0.0404 1.4933 0.044 Uiso 1 1 calc R
C7 C 0.2399(3) 0.21089(12) 0.9218(3) 0.0313(7) Uani 1 1 d .
H7A H 0.2021 0.2069 0.9995 0.047 Uiso 1 1 calc R
H7B H 0.1600 0.2264 0.8306 0.047 Uiso 1 1 calc R
H7C H 0.3269 0.2367 0.9571 0.047 Uiso 1 1 calc R
C8 C 0.3792(3) 0.14917(13) 0.7397(3) 0.0348(7) Uani 1 1 d .
H8A H 0.4655 0.1753 0.7798 0.052 Uiso 1 1 calc R
H8B H 0.3018 0.1651 0.6473 0.052 Uiso 1 1 calc R
H8C H 0.4128 0.1122 0.7182 0.052 Uiso 1 1 calc R
C9 C 0.4472(3) 0.11019(13) 1.0553(3) 0.0316(7) Uani 1 1 d .
H9A H 0.4848 0.0742 1.0332 0.047 Uiso 1 1 calc R
H9B H 0.4045 0.1034 1.1283 0.047 Uiso 1 1 calc R
H9C H 0.5306 0.1375 1.0968 0.047 Uiso 1 1 calc R
C10 C -0.0901(4) 0.17479(16) 0.5055(3) 0.0434(9) Uani 1 1 d .
H10A H -0.0716 0.1347 0.4904 0.065 Uiso 1 1 calc R
H10B H 0.0056 0.1932 0.5691 0.065 Uiso 1 1 calc R
H10C H -0.1346 0.1942 0.4083 0.065 Uiso 1 1 calc R
C11 C -0.2735(4) 0.25558(13) 0.5993(3) 0.0407(8) Uani 1 1 d .
H11A H -0.1820 0.2777 0.6561 0.061 Uiso 1 1 calc R
H11B H -0.3442 0.2594 0.6464 0.061 Uiso 1 1 calc R
H11C H -0.3211 0.2698 0.4962 0.061 Uiso 1 1 calc R
C12 C -0.3990(3) 0.14038(13) 0.4802(3) 0.0361(7) Uani 1 1 d .
H12A H -0.4455 0.1582 0.3811 0.054 Uiso 1 1 calc R
H12B H -0.4695 0.1420 0.5280 0.054 Uiso 1 1 calc R
H12C H -0.3751 0.1005 0.4695 0.054 Uiso 1 1 calc R

loop_
_atom_site_aniso_label
_atom_site_aniso_U_11
_atom_site_aniso_U_22
_atom_site_aniso_U_33
_atom_site_aniso_U_23
_atom_site_aniso_U_13
_atom_site_aniso_U_12
Si1 0.0140(4) 0.0167(4) 0.0221(4) -0.0011(3) 0.0086(3) -0.0007(3)
Si2 0.0162(4) 0.0169(4) 0.0224(4) -0.0028(3) 0.0087(3) -0.0001(3)
Si3 0.0159(4) 0.0181(4) 0.0219(4) -0.0020(3) 0.0082(3) -0.0013(3)
Si4 0.0184(4) 0.0221(4) 0.0306(4) -0.0002(3) 0.0129(3) -0.0034(3)
Si5 0.0213(4) 0.0227(4) 0.0236(4) 0.0023(3) 0.0078(3) 0.0000(3)
C1 0.0190(13) 0.0189(13) 0.0220(14) 0.0020(11) 0.0085(11) 0.0019(11)
C2 0.0206(14) 0.0191(14) 0.0318(16) -0.0023(12) 0.0132(12) -0.0011(11)
C3 0.0253(15) 0.0258(15) 0.0310(16) -0.0001(12) 0.0137(13) 0.0031(12)
C4 0.0305(16) 0.0213(15) 0.0276(15) -0.0096(12) 0.0119(13) -0.0068(12)
C5 0.0202(14) 0.0254(15) 0.0350(17) 0.0021(12) 0.0112(13) -0.0017(12)
C6 0.0325(16) 0.0286(16) 0.0254(16) -0.0007(12) 0.0109(13) -0.0003(13)
C7 0.0293(16) 0.0238(15) 0.0416(18) -0.0009(13) 0.0154(14) -0.0052(12)
C8 0.0303(17) 0.0385(18) 0.0413(19) -0.0023(14) 0.0208(15) -0.0115(14)
C9 0.0200(14) 0.0357(17) 0.0397(18) 0.0029(14) 0.0129(13) 0.0000(13)
C10 0.0373(19) 0.067(2) 0.0279(17) 0.0110(16) 0.0154(15) 0.0033(17)
C11 0.046(2) 0.0288(17) 0.0337(18) 0.0081(14) 0.0037(15) 0.0050(15)
C12 0.0327(17) 0.0369(18) 0.0276(16) 0.0031(14) 0.0017(14) -0.0049(14)

loop_
_atom_type_symbol
_atom_type_description
_atom_type_scat_dispersion_real
_atom_type_scat_dispersion_imag
_atom_type_scat_source
C C 0.0033 0.0016 'International Tables Vol C Tables 4.2.6.8 and 6.1.1.4'
H H 0.0000 0.0000 'International Tables Vol C Tables 4.2.6.8 and 6.1.1.4'
Si Si 0.0817 0.0704 'International Tables Vol C Tables 4.2.6.8 and 6.1.1.4'

loop_
_geom_angle_atom_site_label_1
_geom_angle_atom_site_label_2
_geom_angle_atom_site_label_3
_geom_angle
_geom_angle_site_symmetry_1
_geom_angle_site_symmetry_3
C2 Si1 C1 111.09(12) . .
C2 Si1 Si3 106.88(9) . 3_557
C1 Si1 Si3 112.01(9) . 3_557
C2 Si1 Si2 116.33(10) . .
C1 Si1 Si2 104.69(8) . .
Si3 Si1 Si2 105.83(4) 3_557 .
C3 Si2 C4 105.47(12) . .
C3 Si2 Si3 105.85(9) . .
C4 Si2 Si3 108.49(10) . .
C3 Si2 Si1 103.84(10) . .
C4 Si2 Si1 112.81(10) . .
Si3 Si2 Si1 119.18(4) . .
C5 Si3 C6 107.13(13) . .
C5 Si3 Si2 113.35(9) . .
C6 Si3 Si2 103.78(10) . .
C5 Si3 Si1 112.02(9) . 3_557
C6 Si3 Si1 110.75(10) . 3_557
Si2 Si3 Si1 109.49(5) . 3_557
C9 Si4 C8 108.97(14) . .
C9 Si4 C7 108.78(14) . .
C8 Si4 C7 108.29(14) . .
C9 Si4 C2 108.03(13) . .
C8 Si4 C2 108.32(13) . .
C7 Si4 C2 114.35(12) . .
C12 Si5 C11 107.23(14) . .
C12 Si5 C10 108.61(15) . .
C11 Si5 C10 107.20(16) . .
C12 Si5 C1 111.66(13) . .
C11 Si5 C1 108.33(13) . .
C10 Si5 C1 113.53(13) . .
Si5 C1 Si1 124.00(14) . .
Si4 C2 Si1 123.17(14) . .

loop_
_geom_bond_atom_site_label_1
_geom_bond_atom_site_label_2
_geom_bond_distance
_geom_bond_site_symmetry_2
Si1 C2 1.889(3) .
Si1 C1 1.897(3) .
Si1 Si3 2.3571(11) 3_557
Si1 Si2 2.3592(12) .
Si2 C3 1.891(3) .
Si2 C4 1.893(3) .
Si2 Si3 2.3495(11) .
Si3 C5 1.885(3) .
Si3 C6 1.890(3) .
Si3 Si1 2.3571(11) 3_557
Si4 C9 1.856(3) .
Si4 C8 1.864(3) .
Si4 C7 1.869(3) .
Si4 C2 1.874(3) .
Si5 C12 1.858(3) .
Si5 C11 1.863(3) .
Si5 C10 1.865(3) .
Si5 C1 1.875(3) .

loop_
_geom_torsion_atom_site_label_1
_geom_torsion_atom_site_label_2
_geom_torsion_atom_site_label_3
_geom_torsion_atom_site_label_4
_geom_torsion
_geom_torsion_site_symmetry_1
_geom_torsion_site_symmetry_4
C2 Si1 Si2 C3 -179.60(13) . .
C1 Si1 Si2 C3 57.39(12) . .
Si3 Si1 Si2 C3 -61.11(9) 3_557 .
C2 Si1 Si2 C4 66.72(14) . .
C1 Si1 Si2 C4 -56.29(13) . .
Si3 Si1 Si2 C4 -174.78(10) 3_557 .
C2 Si1 Si2 Si3 -62.24(10) . .
C1 Si1 Si2 Si3 174.76(9) . .
Si3 Si1 Si2 Si3 56.26(6) 3_557 .
C3 Si2 Si3 C5 -175.87(13) . .
C4 Si2 Si3 C5 -63.09(14) . .
Si1 Si2 Si3 C5 67.81(11) . .
C3 Si2 Si3 C6 -60.02(14) . .
C4 Si2 Si3 C6 52.76(14) . .
Si1 Si2 Si3 C6 -176.33(10) . .
C3 Si2 Si3 Si1 58.25(10) . 3_557
C4 Si2 Si3 Si1 171.04(10) . 3_557
Si1 Si2 Si3 Si1 -58.06(6) . 3_557
C12 Si5 C1 Si1 79.7(2) . .
C11 Si5 C1 Si1 -162.46(17) . .
C10 Si5 C1 Si1 -43.5(2) . .
C2 Si1 C1 Si5 54.7(2) . .
Si3 Si1 C1 Si5 -64.76(17) 3_557 .
Si2 Si1 C1 Si5 -178.98(13) . .
C9 Si4 C2 Si1 89.33(19) . .
C8 Si4 C2 Si1 -152.77(17) . .
C7 Si4 C2 Si1 -31.9(2) . .
C1 Si1 C2 Si4 63.6(2) . .
Si3 Si1 C2 Si4 -173.93(14) 3_557 .
Si2 Si1 C2 Si4 -56.01(19) . .
